data_2221439
loop_
_publ_author_name
'Saeed, Aamer'
'Simpson, Jim'
'Stanley, Roderick G.'

_publ_section_title
;
 1-(2-Fluorophenyl)-6,7-dimethoxyisochroman
;
_journal_coeditor_code LX2092
_journal_issue 4
_journal_name_full 'Acta Crystallographica Section E'
_journal_page_first o867
_journal_page_last o868
_journal_paper_doi 10.1107/S160053680900926X
_journal_volume 65
_journal_year 2009
_chemical_formula_iupac 'C17 H17 F O3'
_chemical_formula_moiety 'C17 H17 F O3'
_chemical_formula_sum 'C17 H17 F O3'
_chemical_formula_weight 288.31
_chemical_name_systematic
;
1-(2-Fluorophenyl)-6,7-dimethoxyisochroman
;
_space_group_IT_number 14
_symmetry_cell_setting monoclinic
_symmetry_space_group_name_Hall '-P 2ybc'
_symmetry_space_group_name_H-M 'P 1 21/c 1'
_atom_sites_solution_hydrogens geom
_atom_sites_solution_primary direct
_atom_sites_solution_secondary difmap
_cell_angle_alpha 90.00
_cell_angle_beta 93.108(8)
_cell_angle_gamma 90.00
_cell_formula_units_Z 4
_cell_length_a 15.730(2)
_cell_length_b 5.2328(8)
_cell_length_c 16.477(2)
_cell_measurement_reflns_used 3061
_cell_measurement_temperature 89(2)
_cell_measurement_theta_max 28.65
_cell_measurement_theta_min 2.48
_cell_volume 1354.3(3)
_computing_cell_refinement 'APEX2 and SAINT (Bruker, 2006)'
_computing_data_collection 'APEX2 (Bruker, 2006)'
_computing_data_reduction 'SAINT (Bruker, 2006)'
_computing_molecular_graphics
;
SHELXTL (Sheldrick, 2008) and Mercury (Macrae <i>et al.</i>,
2006)
;
_computing_publication_material
;
SHELXL97 (Sheldrick, 2008), enCIFer (Allen <i>et al.</i>,
2004), PLATON (Spek, 2009)
and publCIF (Westrip, 2009)
;
_computing_structure_refinement
;
SHELXL97 (Sheldrick, 2008) and TITAN (Hunter & Simpson, 1999)
;
_computing_structure_solution 'SHELXS97 (Sheldrick, 2008)'
_diffrn_ambient_temperature 89(2)
_diffrn_detector_area_resol_mean 10.0
_diffrn_measured_fraction_theta_full 0.992
_diffrn_measured_fraction_theta_max 0.992
_diffrn_measurement_device_type 'Bruker APEXII CCD area-detector'
_diffrn_measurement_method \w'
_diffrn_radiation_monochromator graphite
_diffrn_radiation_source 'fine-focus sealed tube'
_diffrn_radiation_type MoK\a
_diffrn_radiation_wavelength 0.71073
_diffrn_reflns_av_R_equivalents 0.0723
_diffrn_reflns_av_sigmaI/netI 0.0600
_diffrn_reflns_limit_h_max 18
_diffrn_reflns_limit_h_min -17
_diffrn_reflns_limit_k_max 5
_diffrn_reflns_limit_k_min -6
_diffrn_reflns_limit_l_max 19
_diffrn_reflns_limit_l_min -19
_diffrn_reflns_number 13466
_diffrn_reflns_theta_full 25.00
_diffrn_reflns_theta_max 25.00
_diffrn_reflns_theta_min 2.59
_diffrn_standards_number 0
_exptl_absorpt_coefficient_mu 0.105
_exptl_absorpt_correction_T_max 0.986
_exptl_absorpt_correction_T_min 0.789
_exptl_absorpt_correction_type multi-scan
_exptl_absorpt_process_details '(SADABS; Bruker, 2006)'
_exptl_crystal_colour colourless
_exptl_crystal_density_diffrn 1.414
_exptl_crystal_density_method 'not measured'
_exptl_crystal_description 'irregular fragment'
_exptl_crystal_F_000 608
_exptl_crystal_size_max 0.29
_exptl_crystal_size_mid 0.22
_exptl_crystal_size_min 0.13
_refine_diff_density_max 0.454
_refine_diff_density_min -0.371
_refine_ls_extinction_coef 0.021(8)
_refine_ls_extinction_expression Fc^*^=kFc[1+0.001xFc^2^\l^3^/sin(2\q)]^-1/4^
_refine_ls_extinction_method 'SHELXS97 (Sheldrick, 2008)'
_refine_ls_goodness_of_fit_ref 1.276
_refine_ls_hydrogen_treatment constr
_refine_ls_matrix_type full
_refine_ls_number_parameters 193
_refine_ls_number_reflns 2371
_refine_ls_number_restraints 0
_refine_ls_restrained_S_all 1.276
_refine_ls_R_factor_all 0.0881
_refine_ls_R_factor_gt 0.0737
_refine_ls_shift/su_max 0.000
_refine_ls_shift/su_mean 0.000
_refine_ls_structure_factor_coef Fsqd
_refine_ls_weighting_details 'calc w=1/[\s^2^(Fo^2^)+(0.1483P)^2^+0.6898P] where P=(Fo^2^+2Fc^2^)/3'
_refine_ls_weighting_scheme calc
_refine_ls_wR_factor_gt 0.2480
_refine_ls_wR_factor_ref 0.2607
_reflns_number_gt 1864
_reflns_number_total 2371
_reflns_threshold_expression I>2\s(I)
_cod_data_source_file lx2092.cif
_cod_data_source_block I
_cod_original_sg_symbol_H-M 'P 21/c'
_cod_database_code 2221439
_cod_database_fobs_code 2221439

loop_
_symmetry_equiv_pos_as_xyz
'x, y, z'
'-x, y+1/2, -z+1/2'
'-x, -y, -z'
'x, -y-1/2, z-1/2'

loop_
_atom_site_type_symbol
_atom_site_label
_atom_site_fract_x
_atom_site_fract_y
_atom_site_fract_z
_atom_site_U_iso_or_equiv
_atom_site_adp_type
_atom_site_calc_flag
_atom_site_refinement_flags
_atom_site_occupancy
_atom_site_disorder_assembly
_atom_site_disorder_group
O O1 0.23025(15) 0.7414(5) 0.31621(15) 0.0181(7) Uani d . 1 . .
C C1 0.3182(2) 0.7001(7) 0.3030(2) 0.0203(9) Uani d . 1 . .
H H1A 0.3425 0.8551 0.2787 0.024 Uiso calc R 1 . .
H H1B 0.3240 0.5568 0.2644 0.024 Uiso calc R 1 . .
C C2 0.3667(2) 0.6388(7) 0.3826(2) 0.0177(9) Uani d . 1 . .
H H2A 0.3524 0.4635 0.3999 0.021 Uiso calc R 1 . .
H H2B 0.4287 0.6455 0.3749 0.021 Uiso calc R 1 . .
C C3 0.3445(2) 0.8270(7) 0.4478(2) 0.0151(8) Uani d . 1 . .
C C4 0.3972(2) 0.8448(6) 0.5191(2) 0.0149(8) Uani d . 1 . .
H H4 0.4458 0.7373 0.5257 0.018 Uiso calc R 1 . .
C C5 0.3797(2) 1.0161(6) 0.5799(2) 0.0140(8) Uani d . 1 . .
O O2 0.42783(15) 1.0436(5) 0.65158(15) 0.0173(7) Uani d . 1 . .
C C16 0.4888(2) 0.8446(7) 0.6690(2) 0.0199(9) Uani d . 1 . .
H H16A 0.4608 0.6779 0.6626 0.030 Uiso calc R 1 . .
H H16B 0.5124 0.8627 0.7250 0.030 Uiso calc R 1 . .
H H16C 0.5348 0.8571 0.6314 0.030 Uiso calc R 1 . .
C C6 0.3085(2) 1.1783(6) 0.5699(2) 0.0143(8) Uani d . 1 . .
O O3 0.29623(15) 1.3416(5) 0.63316(15) 0.0167(7) Uani d . 1 . .
C C17 0.2271(2) 1.5183(7) 0.6224(2) 0.0167(8) Uani d . 1 . .
H H17A 0.2353 1.6245 0.5745 0.025 Uiso calc R 1 . .
H H17B 0.2251 1.6275 0.6706 0.025 Uiso calc R 1 . .
H H17C 0.1734 1.4238 0.6148 0.025 Uiso calc R 1 . .
C C7 0.2562(2) 1.1589(6) 0.4993(2) 0.0143(8) Uani d . 1 . .
H H7 0.2078 1.2665 0.4922 0.017 Uiso calc R 1 . .
C C8 0.2740(2) 0.9841(6) 0.4389(2) 0.0143(8) Uani d . 1 . .
C C9 0.2186(2) 0.9759(7) 0.3601(2) 0.0154(8) Uani d . 1 . .
H H9 0.2368 1.1196 0.3250 0.019 Uiso calc R 1 . .
C C10 0.1238(2) 1.0018(6) 0.3687(2) 0.0146(8) Uani d . 1 . .
C C11 0.0776(2) 0.8291(6) 0.4129(2) 0.0145(8) Uani d . 1 . .
F F1 0.12090(13) 0.6419(4) 0.45485(12) 0.0202(6) Uani d . 1 . .
C C12 -0.0089(2) 0.8363(6) 0.4168(2) 0.0164(8) Uani d . 1 . .
H H12 -0.0378 0.7140 0.4479 0.020 Uiso calc R 1 . .
C C13 -0.0540(2) 1.0280(7) 0.3740(2) 0.0185(9) Uani d . 1 . .
H H13 -0.1142 1.0358 0.3750 0.022 Uiso calc R 1 . .
C C14 -0.0104(2) 1.2076(7) 0.3300(2) 0.0193(9) Uani d . 1 . .
H H14 -0.0409 1.3394 0.3014 0.023 Uiso calc R 1 . .
C C15 0.0770(2) 1.1947(7) 0.3276(2) 0.0162(8) Uani d . 1 . .
H H15 0.1061 1.3190 0.2975 0.019 Uiso calc R 1 . .

loop_
_atom_site_aniso_label
_atom_site_aniso_U_11
_atom_site_aniso_U_22
_atom_site_aniso_U_33
_atom_site_aniso_U_12
_atom_site_aniso_U_13
_atom_site_aniso_U_23
O1 0.0232(14) 0.0159(14) 0.0156(14) -0.0003(10) 0.0048(10) -0.0068(11)
C1 0.0219(19) 0.021(2) 0.018(2) 0.0006(15) 0.0063(14) -0.0041(16)
C2 0.0219(19) 0.0131(18) 0.019(2) -0.0007(14) 0.0067(14) -0.0015(15)
C3 0.0200(18) 0.0126(18) 0.0135(19) -0.0019(13) 0.0069(13) 0.0019(14)
C4 0.0190(18) 0.0121(18) 0.0139(19) 0.0019(13) 0.0034(13) 0.0016(14)
C5 0.0183(18) 0.0131(17) 0.0106(18) -0.0022(13) 0.0020(13) 0.0020(14)
O2 0.0204(13) 0.0169(13) 0.0145(14) 0.0043(10) -0.0012(9) -0.0007(11)
C16 0.0218(19) 0.0155(19) 0.022(2) 0.0026(14) -0.0017(14) 0.0030(16)
C6 0.0232(19) 0.0093(17) 0.0111(18) -0.0017(13) 0.0061(13) -0.0018(13)
O3 0.0233(14) 0.0151(14) 0.0116(13) 0.0065(10) -0.0012(9) -0.0042(10)
C17 0.0215(18) 0.0127(18) 0.0159(19) 0.0030(14) 0.0013(13) -0.0051(14)
C7 0.0188(18) 0.0094(17) 0.0148(19) 0.0014(13) 0.0023(13) 0.0026(14)
C8 0.0222(19) 0.0108(17) 0.0104(18) -0.0027(13) 0.0047(13) 0.0012(14)
C9 0.0247(19) 0.0114(17) 0.0105(18) -0.0005(14) 0.0040(13) -0.0022(14)
C10 0.0238(19) 0.0103(17) 0.0096(18) -0.0011(13) 0.0004(13) -0.0041(14)
C11 0.026(2) 0.0077(17) 0.0091(18) 0.0035(13) -0.0024(13) -0.0006(13)
F1 0.0249(12) 0.0154(12) 0.0202(12) 0.0025(8) 0.0001(8) 0.0071(9)
C12 0.029(2) 0.0109(18) 0.0099(19) -0.0009(14) 0.0029(14) -0.0023(14)
C13 0.0215(19) 0.0170(19) 0.0169(19) 0.0021(14) 0.0009(14) -0.0038(15)
C14 0.030(2) 0.0125(18) 0.0148(19) 0.0064(14) -0.0032(14) -0.0016(15)
C15 0.031(2) 0.0090(16) 0.0085(18) -0.0008(14) 0.0011(13) 0.0015(13)

loop_
_atom_type_symbol
_atom_type_description
_atom_type_scat_dispersion_real
_atom_type_scat_dispersion_imag
_atom_type_scat_source
C C 0.0033 0.0016 'International Tables Vol C Tables 4.2.6.8 and 6.1.1.4'
H H 0.0000 0.0000 'International Tables Vol C Tables 4.2.6.8 and 6.1.1.4'
O O 0.0106 0.0060 'International Tables Vol C Tables 4.2.6.8 and 6.1.1.4'
F F 0.0171 0.0103 'International Tables Vol C Tables 4.2.6.8 and 6.1.1.4'

loop_
_geom_angle_atom_site_label_1
_geom_angle_atom_site_label_2
_geom_angle_atom_site_label_3
_geom_angle_site_symmetry_1
_geom_angle_site_symmetry_3
_geom_angle
_geom_angle_publ_flag
C1 O1 C9 . . 110.9(3) ?
O1 C1 C2 . . 110.2(3) ?
O1 C1 H1A . . 109.6 ?
C2 C1 H1A . . 109.6 ?
O1 C1 H1B . . 109.6 ?
C2 C1 H1B . . 109.6 ?
H1A C1 H1B . . 108.1 ?
C3 C2 C1 . . 110.6(3) ?
C3 C2 H2A . . 109.5 ?
C1 C2 H2A . . 109.5 ?
C3 C2 H2B . . 109.5 ?
C1 C2 H2B . . 109.5 ?
H2A C2 H2B . . 108.1 ?
C8 C3 C4 . . 118.9(3) ?
C8 C3 C2 . . 121.8(3) ?
C4 C3 C2 . . 119.3(3) ?
C5 C4 C3 . . 121.2(3) ?
C5 C4 H4 . . 119.4 ?
C3 C4 H4 . . 119.4 ?
O2 C5 C4 . . 124.6(3) ?
O2 C5 C6 . . 115.8(3) ?
C4 C5 C6 . . 119.6(3) ?
C5 O2 C16 . . 115.3(3) ?
O2 C16 H16A . . 109.5 ?
O2 C16 H16B . . 109.5 ?
H16A C16 H16B . . 109.5 ?
O2 C16 H16C . . 109.5 ?
H16A C16 H16C . . 109.5 ?
H16B C16 H16C . . 109.5 ?
O3 C6 C7 . . 125.5(3) ?
O3 C6 C5 . . 115.5(3) ?
C7 C6 C5 . . 119.0(3) ?
C6 O3 C17 . . 116.5(3) ?
O3 C17 H17A . . 109.5 ?
O3 C17 H17B . . 109.5 ?
H17A C17 H17B . . 109.5 ?
O3 C17 H17C . . 109.5 ?
H17A C17 H17C . . 109.5 ?
H17B C17 H17C . . 109.5 ?
C6 C7 C8 . . 120.9(3) ?
C6 C7 H7 . . 119.5 ?
C8 C7 H7 . . 119.5 ?
C3 C8 C7 . . 120.4(3) ?
C3 C8 C9 . . 119.5(3) ?
C7 C8 C9 . . 120.0(3) ?
O1 C9 C10 . . 106.1(3) ?
O1 C9 C8 . . 111.6(3) ?
C10 C9 C8 . . 116.0(3) ?
O1 C9 H9 . . 107.6 ?
C10 C9 H9 . . 107.6 ?
C8 C9 H9 . . 107.6 ?
C11 C10 C15 . . 116.5(3) ?
C11 C10 C9 . . 122.5(3) ?
C15 C10 C9 . . 120.9(3) ?
F1 C11 C12 . . 117.9(3) ?
F1 C11 C10 . . 118.2(3) ?
C12 C11 C10 . . 123.8(3) ?
C11 C12 C13 . . 118.4(3) ?
C11 C12 H12 . . 120.8 ?
C13 C12 H12 . . 120.8 ?
C14 C13 C12 . . 119.9(3) ?
C14 C13 H13 . . 120.1 ?
C12 C13 H13 . . 120.1 ?
C15 C14 C13 . . 120.1(3) ?
C15 C14 H14 . . 119.9 ?
C13 C14 H14 . . 119.9 ?
C14 C15 C10 . . 121.3(3) ?
C14 C15 H15 . . 119.4 ?
C10 C15 H15 . . 119.4 ?

loop_
_geom_bond_atom_site_label_1
_geom_bond_atom_site_label_2
_geom_bond_site_symmetry_2
_geom_bond_distance
_geom_bond_publ_flag
O1 C1 . 1.429(4) ?
O1 C9 . 1.441(4) ?
C1 C2 . 1.516(5) ?
C1 H1A . 0.9900 ?
C1 H1B . 0.9900 ?
C2 C3 . 1.512(5) ?
C2 H2A . 0.9900 ?
C2 H2B . 0.9900 ?
C3 C8 . 1.382(5) ?
C3 C4 . 1.404(5) ?
C4 C5 . 1.384(5) ?
C4 H4 . 0.9500 ?
C5 O2 . 1.375(4) ?
C5 C6 . 1.408(5) ?
O2 C16 . 1.434(4) ?
C16 H16A . 0.9800 ?
C16 H16B . 0.9800 ?
C16 H16C . 0.9800 ?
C6 O3 . 1.370(4) ?
C6 C7 . 1.391(5) ?
O3 C17 . 1.432(4) ?
C17 H17A . 0.9800 ?
C17 H17B . 0.9800 ?
C17 H17C . 0.9800 ?
C7 C8 . 1.391(5) ?
C7 H7 . 0.9500 ?
C8 C9 . 1.525(5) ?
C9 C10 . 1.511(5) ?
C9 H9 . 1.0000 ?
C10 C11 . 1.391(5) ?
C10 C15 . 1.401(5) ?
C11 F1 . 1.360(4) ?
C11 C12 . 1.367(5) ?
C12 C13 . 1.397(5) ?
C12 H12 . 0.9500 ?
C13 C14 . 1.391(6) ?
C13 H13 . 0.9500 ?
C14 C15 . 1.379(5) ?
C14 H14 . 0.9500 ?
C15 H15 . 0.9500 ?

loop_
_geom_hbond_atom_site_label_D
_geom_hbond_atom_site_label_H
_geom_hbond_atom_site_label_A
_geom_hbond_site_symmetry_A
_geom_hbond_distance_DH
_geom_hbond_distance_HA
_geom_hbond_distance_DA
_geom_hbond_angle_DHA
C1 H1B O2 4_575 0.99 2.59 3.360(5) 134.1
C7 H7 F1 1_565 0.95 2.45 3.360(4) 159.8
C17 H17B O1 4_586 0.98 2.49 3.430(4) 159.9
C17 H17A Cg 1_565 0.98 2.70 3.557(3) 146.2

loop_
_geom_torsion_atom_site_label_1
_geom_torsion_atom_site_label_2
_geom_torsion_atom_site_label_3
_geom_torsion_atom_site_label_4
_geom_torsion_site_symmetry_1
_geom_torsion_site_symmetry_2
_geom_torsion_site_symmetry_3
_geom_torsion_site_symmetry_4
_geom_torsion
_geom_torsion_publ_flag
C9 O1 C1 C2 . . . . 69.6(4) ?
O1 C1 C2 C3 . . . . -47.7(4) ?
C1 C2 C3 C8 . . . . 15.5(5) ?
C1 C2 C3 C4 . . . . -164.0(3) ?
C8 C3 C4 C5 . . . . -0.1(5) ?
C2 C3 C4 C5 . . . . 179.4(3) ?
C3 C4 C5 O2 . . . . 179.5(3) ?
C3 C4 C5 C6 . . . . -0.9(5) ?
C4 C5 O2 C16 . . . . -13.0(5) ?
C6 C5 O2 C16 . . . . 167.4(3) ?
O2 C5 C6 O3 . . . . -0.4(4) ?
C4 C5 C6 O3 . . . . -179.9(3) ?
O2 C5 C6 C7 . . . . -179.2(3) ?
C4 C5 C6 C7 . . . . 1.2(5) ?
C7 C6 O3 C17 . . . . -4.7(5) ?
C5 C6 O3 C17 . . . . 176.6(3) ?
O3 C6 C7 C8 . . . . -179.3(3) ?
C5 C6 C7 C8 . . . . -0.6(5) ?
C4 C3 C8 C7 . . . . 0.8(5) ?
C2 C3 C8 C7 . . . . -178.7(3) ?
C4 C3 C8 C9 . . . . 177.1(3) ?
C2 C3 C8 C9 . . . . -2.4(5) ?
C6 C7 C8 C3 . . . . -0.5(5) ?
C6 C7 C8 C9 . . . . -176.7(3) ?
C1 O1 C9 C10 . . . . 178.8(3) ?
C1 O1 C9 C8 . . . . -54.0(4) ?
C3 C8 C9 O1 . . . . 20.5(4) ?
C7 C8 C9 O1 . . . . -163.2(3) ?
C3 C8 C9 C10 . . . . 142.2(3) ?
C7 C8 C9 C10 . . . . -41.5(4) ?
O1 C9 C10 C11 . . . . 64.0(4) ?
C8 C9 C10 C11 . . . . -60.5(4) ?
O1 C9 C10 C15 . . . . -111.9(3) ?
C8 C9 C10 C15 . . . . 123.6(3) ?
C15 C10 C11 F1 . . . . -178.8(3) ?
C9 C10 C11 F1 . . . . 5.1(5) ?
C15 C10 C11 C12 . . . . 1.1(5) ?
C9 C10 C11 C12 . . . . -174.9(3) ?
F1 C11 C12 C13 . . . . 179.9(3) ?
C10 C11 C12 C13 . . . . 0.0(5) ?
C11 C12 C13 C14 . . . . -1.0(5) ?
C12 C13 C14 C15 . . . . 0.8(5) ?
C13 C14 C15 C10 . . . . 0.3(5) ?
C11 C10 C15 C14 . . . . -1.3(5) ?
C9 C10 C15 C14 . . . . 174.8(3) ?
